data_7223138
loop_
_publ_author_name
'Tiwari, Ranjay K.'
'Kumar, Jitendra'
'Behera, Jogendra Nath'

_publ_section_title
;
 Organically Templated Linear Metal Sulfites
;
_journal_name_full 'RSC Adv.'
_journal_paper_doi 10.1039/C5RA20932C
_journal_year 2015
_chemical_formula_moiety 'O6 S2 Zn, C3 H12 N2'
_chemical_formula_sum 'C3 H12 N2 O6 S2 Zn'
_chemical_formula_weight 301.64
_chemical_name_systematic
;
 ?
;
_space_group_IT_number 57
_symmetry_cell_setting orthorhombic
_symmetry_space_group_name_Hall '-P 2c 2b'
_symmetry_space_group_name_H-M 'P b c m'
_atom_sites_solution_hydrogens geom
_atom_sites_solution_primary direct
_atom_sites_solution_secondary difmap
_audit_creation_method SHELXL-97
_audit_update_record
;
2015-08-09 deposited with the CCDC.
2015-11-02 downloaded from the CCDC.
;
_cell_angle_alpha 90.00
_cell_angle_beta 90.00
_cell_angle_gamma 90.00
_cell_formula_units_Z 4
_cell_length_a 8.6326(3)
_cell_length_b 7.6916(3)
_cell_length_c 16.5072(5)
_cell_measurement_reflns_used 1732
_cell_measurement_temperature 296(2)
_cell_measurement_theta_max 30.5
_cell_measurement_theta_min 3.4
_cell_volume 1096.05(7)
_computing_cell_refinement 'Bruker SAINT'
_computing_data_collection 'Bruker APEX2'
_computing_data_reduction 'Bruker SAINT'
_computing_molecular_graphics 'Bruker SHELXTL'
_computing_publication_material 'Bruker SHELXTL'
_computing_structure_refinement 'SHELXL-97 (Sheldrick, 2008)'
_computing_structure_solution 'SHELXS-97 (Sheldrick, 2008)'
_diffrn_ambient_temperature 296(2)
_diffrn_measured_fraction_theta_full 0.999
_diffrn_measured_fraction_theta_max 0.999
_diffrn_measurement_device_type 'Bruker APEX-II CCD'
_diffrn_measurement_method '\f and \w scans'
_diffrn_radiation_monochromator graphite
_diffrn_radiation_source 'fine-focus sealed tube'
_diffrn_radiation_type MoK\a
_diffrn_radiation_wavelength 0.71073
_diffrn_reflns_av_R_equivalents 0.0859
_diffrn_reflns_av_sigmaI/netI 0.0404
_diffrn_reflns_limit_h_max 12
_diffrn_reflns_limit_h_min -12
_diffrn_reflns_limit_k_max 10
_diffrn_reflns_limit_k_min -10
_diffrn_reflns_limit_l_max 23
_diffrn_reflns_limit_l_min -22
_diffrn_reflns_number 18464
_diffrn_reflns_theta_full 30.53
_diffrn_reflns_theta_max 30.53
_diffrn_reflns_theta_min 3.42
_exptl_absorpt_coefficient_mu 2.628
_exptl_absorpt_correction_T_max 0.610
_exptl_absorpt_correction_T_min 0.535
_exptl_absorpt_correction_type multi-scan
_exptl_absorpt_process_details sadabs
_exptl_crystal_colour colourless
_exptl_crystal_density_diffrn 1.828
_exptl_crystal_density_method 'not measured'
_exptl_crystal_description block
_exptl_crystal_F_000 616
_exptl_crystal_size_max 0.24
_exptl_crystal_size_mid 0.22
_exptl_crystal_size_min 0.19
_refine_diff_density_max 0.397
_refine_diff_density_min -0.340
_refine_diff_density_rms 0.083
_refine_ls_extinction_coef 0.0076(9)
_refine_ls_extinction_expression Fc^*^=kFc[1+0.001xFc^2^\l^3^/sin(2\q)]^-1/4^
_refine_ls_extinction_method SHELXL
_refine_ls_goodness_of_fit_ref 1.002
_refine_ls_hydrogen_treatment mixed
_refine_ls_matrix_type full
_refine_ls_number_parameters 79
_refine_ls_number_reflns 1732
_refine_ls_number_restraints 1
_refine_ls_restrained_S_all 1.002
_refine_ls_R_factor_all 0.0517
_refine_ls_R_factor_gt 0.0320
_refine_ls_shift/su_max 0.001
_refine_ls_shift/su_mean 0.000
_refine_ls_structure_factor_coef Fsqd
_refine_ls_weighting_details 'calc w=1/[\s^2^(Fo^2^)+(0.0333P)^2^+0.0000P] where P=(Fo^2^+2Fc^2^)/3'
_refine_ls_weighting_scheme calc
_refine_ls_wR_factor_gt 0.0674
_refine_ls_wR_factor_ref 0.0737
_reflns_number_gt 1282
_reflns_number_total 1732
_reflns_threshold_expression >2sigma(I)
_cod_data_source_file c5ra20932c2.cif
_cod_data_source_block complex2
_cod_depositor_comments
;
The following automatic conversions were performed:

'_symmetry_cell_setting' value 'Orthorhombic' changed to
'orthorhombic' according to
/usr/data/users/saulius/crontab/automatic-downloads/rss-feeds/RSC/lib/dictionaries/cif_core.dic
dictionary named 'cif_core.dic' version 2.4.2 from 2011-04-26.

Automatic conversion script
Id: cif_fix_values 3271 2015-04-21 07:52:19Z andrius 
;
_cod_original_sg_symbol_H-M Pbcm
_cod_database_code 7223138

loop_
_symmetry_equiv_pos_as_xyz
'x, y, z'
'-x, -y, z+1/2'
'-x, y+1/2, -z+1/2'
'x, -y+1/2, -z'
'-x, -y, -z'
'x, y, -z-1/2'
'x, -y-1/2, z-1/2'
'-x, y-1/2, z'

loop_
_atom_site_label
_atom_site_type_symbol
_atom_site_fract_x
_atom_site_fract_y
_atom_site_fract_z
_atom_site_U_iso_or_equiv
_atom_site_adp_type
_atom_site_occupancy
_atom_site_symmetry_multiplicity
_atom_site_calc_flag
_atom_site_refinement_flags
C1 C 0.2198(3) 0.0363(3) 0.67453(13) 0.0372(5) Uani 1 1 d .
H1D H 0.2147 0.1623 0.6742 0.045 Uiso 1 1 calc R
H1E H 0.3281 0.0027 0.6746 0.045 Uiso 1 1 calc R
C2 C 0.1418(4) -0.0328(5) 0.7500 0.0338(7) Uani 1 2 d S
H2A H 0.0337 0.0015 0.7500 0.041 Uiso 1 2 calc SR
H2B H 0.1462 -0.1588 0.7500 0.041 Uiso 1 2 calc SR
N1 N 0.1435(3) -0.0329(3) 0.60096(12) 0.0332(5) Uani 1 1 d D
O1 O 0.58259(19) 0.1888(2) 0.60062(9) 0.0367(4) Uani 1 1 d .
O2 O 0.84912(19) 0.1035(2) 0.60476(11) 0.0460(5) Uani 1 1 d .
O3 O 0.66908(18) -0.0668(2) 0.52929(9) 0.0357(4) Uani 1 1 d .
S1 S 0.68750(7) 0.03120(7) 0.61013(3) 0.02839(15) Uani 1 1 d .
Zn1 Zn 0.47998(4) 0.2500 0.5000 0.02758(13) Uani 1 2 d S
H1A H 0.139(3) -0.146(5) 0.6040(15) 0.050(9) Uiso 1 1 d .
H1B H 0.189(3) 0.005(3) 0.5595(17) 0.046(8) Uiso 1 1 d .
H1C H 0.047(2) 0.001(3) 0.5989(18) 0.055(10) Uiso 1 1 d D

loop_
_atom_site_aniso_label
_atom_site_aniso_U_11
_atom_site_aniso_U_22
_atom_site_aniso_U_33
_atom_site_aniso_U_23
_atom_site_aniso_U_13
_atom_site_aniso_U_12
C1 0.0357(13) 0.0389(14) 0.0368(12) -0.0018(10) 0.0040(10) -0.0050(11)
C2 0.0322(17) 0.0363(19) 0.0328(15) 0.000 0.000 -0.0036(14)
N1 0.0318(12) 0.0359(13) 0.0319(10) 0.0018(9) 0.0054(8) 0.0054(10)
O1 0.0320(9) 0.0376(9) 0.0406(9) -0.0071(7) -0.0060(7) 0.0097(8)
O2 0.0248(9) 0.0369(10) 0.0763(12) -0.0153(9) -0.0127(8) 0.0019(8)
O3 0.0353(9) 0.0355(9) 0.0363(8) -0.0115(7) 0.0064(7) -0.0126(8)
S1 0.0301(3) 0.0262(3) 0.0289(3) -0.0006(2) -0.0036(2) -0.0002(2)
Zn1 0.0218(2) 0.0257(2) 0.0352(2) -0.00600(14) 0.000 0.000

loop_
_atom_type_symbol
_atom_type_description
_atom_type_scat_dispersion_real
_atom_type_scat_dispersion_imag
_atom_type_scat_source
C C 0.0033 0.0016 'International Tables Vol C Tables 4.2.6.8 and 6.1.1.4'
H H 0.0000 0.0000 'International Tables Vol C Tables 4.2.6.8 and 6.1.1.4'
N N 0.0061 0.0033 'International Tables Vol C Tables 4.2.6.8 and 6.1.1.4'
O O 0.0106 0.0060 'International Tables Vol C Tables 4.2.6.8 and 6.1.1.4'
S S 0.1246 0.1234 'International Tables Vol C Tables 4.2.6.8 and 6.1.1.4'
Zn Zn 0.2839 1.4301 'International Tables Vol C Tables 4.2.6.8 and 6.1.1.4'

loop_
_geom_angle_atom_site_label_1
_geom_angle_atom_site_label_2
_geom_angle_atom_site_label_3
_geom_angle
_geom_angle_site_symmetry_1
_geom_angle_site_symmetry_3
N1 C1 C2 110.6(2) . .
C1 C2 C1 110.9(3) 6_557 .
S1 O1 Zn1 123.60(9) . .
S1 O3 Zn1 129.07(9) . 5_656
O2 S1 O1 104.56(10) . .
O2 S1 O3 103.03(9) . .
O1 S1 O3 103.82(9) . .
O1 Zn1 O1 125.67(10) 4_556 .
O1 Zn1 O3 105.18(6) 4_556 5_656
O1 Zn1 O3 109.57(7) . 5_656
O1 Zn1 O3 109.57(7) 4_556 8_665
O1 Zn1 O3 105.18(6) . 8_665
O3 Zn1 O3 98.37(10) 5_656 8_665

loop_
_geom_bond_atom_site_label_1
_geom_bond_atom_site_label_2
_geom_bond_distance
_geom_bond_site_symmetry_2
C1 N1 1.481(3) .
C1 C2 1.513(3) .
C2 C1 1.513(3) 6_557
O1 S1 1.5214(17) .
O1 Zn1 1.9403(15) .
O2 S1 1.5046(18) .
O3 S1 1.5408(15) .
O3 Zn1 1.9687(15) 5_656
Zn1 O1 1.9403(15) 4_556
Zn1 O3 1.9687(15) 5_656
Zn1 O3 1.9687(15) 8_665
